data_4342716
loop_
_publ_author_name
'Mikhalyova, Elena A.'
'Yakovenko, Anastasiya V.'
'Zeller, Matthias'
'Kiskin, Mikhail A.'
'Kolomzarov, Yuriy V.'
'Eremenko, Igor L.'
'Addison, Anthony W.'
'Pavlishchuk, Vitaly V.'

_publ_section_title
;
 Manifestation of \p-\p Stacking Interactions in Luminescence Properties
 and Energy Transfer in Aromatically-Derived Tb, Eu and Gd
 Tris(pyrazolyl)borate Complexes.
;
_journal_issue 7
_journal_name_full 'Inorganic chemistry'
_journal_page_first 3125
_journal_page_last 3133
_journal_paper_doi 10.1021/ic502120g
_journal_volume 54
_journal_year 2015
_chemical_formula_moiety 'C28 H27 B Gd N9 O5, C2 H3 N'
_chemical_formula_sum 'C30 H30 B Gd N10 O5'
_chemical_formula_weight 778.70
_chemical_name_systematic
;
 ?
;
_space_group_crystal_system triclinic
_space_group_IT_number 2
_space_group_name_Hall '-P 1'
_space_group_name_H-M_alt 'P -1'
_symmetry_space_group_name_Hall '-P 1'
_symmetry_space_group_name_H-M 'P -1'
_atom_sites_solution_hydrogens mixed
_atom_sites_solution_primary 'isomorphous replacement'
_atom_sites_solution_secondary difmap
_audit_creation_method SHELXL-2012
_cell_angle_alpha 99.728(2)
_cell_angle_beta 103.413(2)
_cell_angle_gamma 93.555(2)
_cell_formula_units_Z 2
_cell_length_a 10.7488(16)
_cell_length_b 11.0512(17)
_cell_length_c 13.991(2)
_cell_measurement_reflns_used 9915
_cell_measurement_temperature 100(2)
_cell_measurement_theta_max 31.2386
_cell_measurement_theta_min 2.1651
_cell_volume 1584.5(4)
_computing_cell_refinement 'SAINT V8.18C (Bruker, 2012)'
_computing_data_collection 'Apex2 v2012.4-3 (Bruker, 2012)'
_computing_data_reduction 'SAINT V8.18C (Bruker, 2012)'
_computing_molecular_graphics 'Shelxtl (Bruker, 2003)'
_computing_publication_material 'Shelxtl (Bruker, 2003)'
_computing_structure_refinement
;  
SHELXL-2013 (Sheldrick, 2013), 
SHELXLE Rev609 (H\"ubschle et al., 2011)
;
_computing_structure_solution 'SHELXS-97 (Sheldrick, 2008)'
_diffrn_ambient_temperature 100(2)
_diffrn_measured_fraction_theta_full 0.994
_diffrn_measured_fraction_theta_max 0.901
_diffrn_measurement_device_type 'Bruker AXS SMART APEX CCD diffractometer'
_diffrn_measurement_method 'omega and phi scans'
_diffrn_radiation_type MoK\a
_diffrn_radiation_wavelength 0.71073
_diffrn_reflns_av_R_equivalents 0.0331
_diffrn_reflns_av_unetI/netI 0.0281
_diffrn_reflns_Laue_measured_fraction_full 0.994
_diffrn_reflns_Laue_measured_fraction_max 0.901
_diffrn_reflns_limit_h_max 15
_diffrn_reflns_limit_h_min -15
_diffrn_reflns_limit_k_max 16
_diffrn_reflns_limit_k_min -16
_diffrn_reflns_limit_l_max 20
_diffrn_reflns_limit_l_min -20
_diffrn_reflns_number 35530
_diffrn_reflns_point_group_measured_fraction_full 0.994
_diffrn_reflns_point_group_measured_fraction_max 0.901
_diffrn_reflns_theta_full 28.000
_diffrn_reflns_theta_max 31.380
_diffrn_reflns_theta_min 2.165
_diffrn_source 'fine focus sealed tube'
_exptl_absorpt_coefficient_mu 2.149
_exptl_absorpt_correction_T_max 0.7462
_exptl_absorpt_correction_T_min 0.5017
_exptl_absorpt_correction_type multi-scan
_exptl_absorpt_process_details 'Apex2 v2012.4-3 (Bruker, 2012)'
_exptl_crystal_colour colourless
_exptl_crystal_density_diffrn 1.632
_exptl_crystal_description plate
_exptl_crystal_F_000 778
_exptl_crystal_size_max 0.500
_exptl_crystal_size_mid 0.250
_exptl_crystal_size_min 0.100
_refine_diff_density_max 1.795
_refine_diff_density_min -0.679
_refine_diff_density_rms 0.102
_refine_ls_extinction_method none
_refine_ls_goodness_of_fit_ref 1.073
_refine_ls_hydrogen_treatment mixed
_refine_ls_matrix_type full
_refine_ls_number_parameters 433
_refine_ls_number_reflns 9407
_refine_ls_number_restraints 2
_refine_ls_restrained_S_all 1.073
_refine_ls_R_factor_all 0.0233
_refine_ls_R_factor_gt 0.0215
_refine_ls_shift/su_max 0.002
_refine_ls_shift/su_mean 0.000
_refine_ls_structure_factor_coef Fsqd
_refine_ls_weighting_details
;
 w=1/[\s^2^(Fo^2^)+(0.0296P)^2^+0.7818P]
 where P=(Fo^2^+2Fc^2^)/3
;
_refine_ls_weighting_scheme calc
_refine_ls_wR_factor_gt 0.0544
_refine_ls_wR_factor_ref 0.0558
_reflns_Friedel_coverage 0.000
_reflns_number_gt 8906
_reflns_number_total 9407
_reflns_threshold_expression 'I > 2\s(I)'
_cod_data_source_file ic502120g_si_003.cif
_cod_data_source_block 13mz036_0m
_cod_depositor_comments 'Adding full bibliography for 4342713--4342716.cif.'
_cod_database_code 4342716
_shelx_space_group_comment
;
The symmetry employed for this shelxl refinement is uniquely defined
by the following loop, which should always be used as a source of
symmetry information in preference to the above space-group names.
They are only intended as comments.
;
_shelxl_version_number 2012-9

loop_
_space_group_symop_operation_xyz
'x, y, z'
'-x, -y, -z'

loop_
_atom_site_label
_atom_site_type_symbol
_atom_site_fract_x
_atom_site_fract_y
_atom_site_fract_z
_atom_site_U_iso_or_equiv
_atom_site_adp_type
_atom_site_occupancy
_atom_site_site_symmetry_order
_atom_site_calc_flag
_atom_site_refinement_flags_posn
_atom_site_refinement_flags_adp
Gd1 Gd 0.23333(2) 0.32053(2) 0.21817(2) 0.00890(3) Uani 1 1 d . .
O1 O 0.18531(12) 0.47825(11) 0.33742(9) 0.0148(2) Uani 1 1 d . .
O2 O 0.14275(14) 0.64206(12) 0.26498(11) 0.0234(3) Uani 1 1 d . .
O3 O 0.17869(12) 0.47557(11) 0.12095(9) 0.0152(2) Uani 1 1 d D .
H3B H 0.238(2) 0.483(2) 0.0920(17) 0.023 Uiso 1 1 d D U
H3A H 0.173(2) 0.5392(18) 0.1617(16) 0.023 Uiso 1 1 d D U
O4 O 0.38932(11) 0.29682(11) 0.12272(9) 0.0143(2) Uani 1 1 d . .
O5 O 0.36034(13) 0.44454(13) 0.03042(10) 0.0218(3) Uani 1 1 d . .
N1 N -0.02308(13) 0.32831(13) 0.19910(10) 0.0123(2) Uani 1 1 d . .
N2 N 0.12341(13) 0.20259(12) 0.32108(10) 0.0127(2) Uani 1 1 d . .
N3 N 0.17176(14) 0.12098(13) 0.37834(11) 0.0136(3) Uani 1 1 d . .
N4 N 0.44415(13) 0.48992(13) 0.29930(10) 0.0137(3) Uani 1 1 d . .
N5 N 0.40462(13) 0.27168(13) 0.35586(10) 0.0128(2) Uani 1 1 d . .
N6 N 0.40810(13) 0.16939(13) 0.39877(11) 0.0140(3) Uani 1 1 d . .
N7 N 0.13376(13) 0.19469(13) 0.02944(10) 0.0134(3) Uani 1 1 d . .
N8 N 0.24185(13) 0.08970(12) 0.18437(10) 0.0125(2) Uani 1 1 d . .
N9 N 0.27494(14) 0.01385(12) 0.25125(11) 0.0136(3) Uani 1 1 d . .
N10 N 0.6790(2) -0.0085(2) 0.3369(2) 0.0439(5) Uani 1 1 d . .
C1 C -0.09531(16) 0.39172(16) 0.13748(13) 0.0160(3) Uani 1 1 d . .
H1 H -0.0601 0.4199 0.0879 0.019 Uiso 1 1 calc R U
C2 C -0.21882(17) 0.41873(18) 0.14188(14) 0.0199(3) Uani 1 1 d . .
H2 H -0.2664 0.4639 0.0965 0.024 Uiso 1 1 calc R U
C3 C -0.27074(17) 0.37790(18) 0.21455(14) 0.0203(3) Uani 1 1 d . .
H3 H -0.3553 0.3937 0.2191 0.024 Uiso 1 1 calc R U
C4 C -0.19740(16) 0.31380(17) 0.28028(13) 0.0173(3) Uani 1 1 d . .
H4 H -0.2304 0.2861 0.3311 0.021 Uiso 1 1 calc R U
C5 C -0.07416(15) 0.29064(15) 0.27065(12) 0.0125(3) Uani 1 1 d . .
C6 C 0.00598(15) 0.21833(14) 0.33455(12) 0.0120(3) Uani 1 1 d . .
C7 C -0.02167(17) 0.14814(16) 0.40364(13) 0.0159(3) Uani 1 1 d . .
H7 H -0.0975 0.1434 0.4273 0.019 Uiso 1 1 calc R U
C8 C 0.08647(17) 0.08761(16) 0.42921(13) 0.0161(3) Uani 1 1 d . .
H8 H 0.0988 0.0321 0.4747 0.019 Uiso 1 1 calc R U
C9 C 0.46560(18) 0.59598(16) 0.26802(14) 0.0184(3) Uani 1 1 d . .
H9 H 0.4029 0.6148 0.2140 0.022 Uiso 1 1 calc R U
C10 C 0.57463(19) 0.67991(17) 0.31038(15) 0.0224(4) Uani 1 1 d . .
H10 H 0.5864 0.7531 0.2849 0.027 Uiso 1 1 calc R U
C11 C 0.66549(18) 0.65440(17) 0.39039(15) 0.0216(4) Uani 1 1 d . .
H11 H 0.7402 0.7104 0.4213 0.026 Uiso 1 1 calc R U
C12 C 0.64577(17) 0.54612(16) 0.42464(13) 0.0175(3) Uani 1 1 d . .
H12 H 0.7062 0.5268 0.4798 0.021 Uiso 1 1 calc R U
C13 C 0.53474(15) 0.46551(15) 0.37621(12) 0.0133(3) Uani 1 1 d . .
C14 C 0.51136(15) 0.34676(15) 0.40550(12) 0.0134(3) Uani 1 1 d . .
C15 C 0.58459(17) 0.29284(17) 0.48094(13) 0.0188(3) Uani 1 1 d . .
H15 H 0.6643 0.3258 0.5266 0.023 Uiso 1 1 calc R U
C16 C 0.51463(17) 0.18116(17) 0.47381(14) 0.0190(3) Uani 1 1 d . .
H16 H 0.5380 0.1222 0.5152 0.023 Uiso 1 1 calc R U
C17 C 0.08771(16) 0.25028(16) -0.04776(13) 0.0165(3) Uani 1 1 d . .
H17 H 0.0696 0.3335 -0.0333 0.020 Uiso 1 1 calc R U
C18 C 0.06493(18) 0.19335(18) -0.14762(14) 0.0205(3) Uani 1 1 d . .
H18 H 0.0336 0.2370 -0.1997 0.025 Uiso 1 1 calc R U
C19 C 0.08924(19) 0.07096(18) -0.16920(13) 0.0217(4) Uani 1 1 d . .
H19 H 0.0743 0.0290 -0.2366 0.026 Uiso 1 1 calc R U
C20 C 0.13571(18) 0.01112(17) -0.09060(13) 0.0189(3) Uani 1 1 d . .
H20 H 0.1519 -0.0729 -0.1035 0.023 Uiso 1 1 calc R U
C21 C 0.15827(15) 0.07581(15) 0.00749(12) 0.0136(3) Uani 1 1 d . .
C22 C 0.20850(15) 0.01761(15) 0.09338(12) 0.0133(3) Uani 1 1 d . .
C23 C 0.22327(17) -0.10651(16) 0.10069(14) 0.0184(3) Uani 1 1 d . .
H23 H 0.2085 -0.1760 0.0477 0.022 Uiso 1 1 calc R U
C24 C 0.26391(17) -0.10445(15) 0.20199(14) 0.0177(3) Uani 1 1 d . .
H24 H 0.2813 -0.1743 0.2322 0.021 Uiso 1 1 calc R U
C25 C 0.13282(16) 0.57698(16) 0.32864(13) 0.0162(3) Uani 1 1 d . .
C26 C 0.0497(2) 0.6164(2) 0.39969(16) 0.0289(4) Uani 1 1 d . .
H26A H 0.0402 0.7046 0.4036 0.043 Uiso 1 1 calc R U
H26B H 0.0903 0.6012 0.4663 0.043 Uiso 1 1 calc R U
H26C H -0.0352 0.5690 0.3752 0.043 Uiso 1 1 calc R U
C27 C 0.40314(16) 0.34594(16) 0.04917(13) 0.0162(3) Uani 1 1 d . .
C28 C 0.4726(2) 0.2780(2) -0.02285(15) 0.0255(4) Uani 1 1 d . .
H28A H 0.5222 0.3379 -0.0474 0.038 Uiso 1 1 calc R U
H28B H 0.4095 0.2265 -0.0794 0.038 Uiso 1 1 calc R U
H28C H 0.5308 0.2256 0.0118 0.038 Uiso 1 1 calc R U
C29 C 0.6242(2) 0.0210(2) 0.2661(2) 0.0341(5) Uani 1 1 d . .
C30 C 0.5551(2) 0.0581(2) 0.1755(2) 0.0378(6) Uani 1 1 d . .
H30A H 0.5218 0.1372 0.1928 0.057 Uiso 1 1 calc R U
H30B H 0.4834 -0.0047 0.1403 0.057 Uiso 1 1 calc R U
H30C H 0.6135 0.0667 0.1321 0.057 Uiso 1 1 calc R U
B1 B 0.29670(17) 0.06441(17) 0.36382(15) 0.0137(3) Uani 1 1 d . .
H1A H 0.3145 -0.0030 0.4030 0.016 Uiso 1 1 calc R U

loop_
_atom_site_aniso_label
_atom_site_aniso_U_11
_atom_site_aniso_U_22
_atom_site_aniso_U_33
_atom_site_aniso_U_23
_atom_site_aniso_U_13
_atom_site_aniso_U_12
Gd1 0.00855(4) 0.00870(4) 0.00938(4) 0.00311(3) 0.00083(3) 0.00177(3)
O1 0.0152(5) 0.0132(5) 0.0147(5) 0.0008(4) 0.0018(4) 0.0036(4)
O2 0.0298(7) 0.0158(6) 0.0263(7) 0.0065(5) 0.0068(6) 0.0081(5)
O3 0.0160(6) 0.0147(6) 0.0162(6) 0.0063(4) 0.0039(5) 0.0028(4)
O4 0.0126(5) 0.0172(6) 0.0146(5) 0.0044(4) 0.0052(4) 0.0022(4)
O5 0.0227(6) 0.0241(7) 0.0229(7) 0.0108(5) 0.0089(5) 0.0050(5)
N1 0.0108(6) 0.0123(6) 0.0129(6) 0.0020(5) 0.0011(5) 0.0015(5)
N2 0.0140(6) 0.0112(6) 0.0140(6) 0.0058(5) 0.0028(5) 0.0025(5)
N3 0.0149(6) 0.0120(6) 0.0144(6) 0.0065(5) 0.0016(5) 0.0022(5)
N4 0.0125(6) 0.0142(6) 0.0139(6) 0.0023(5) 0.0026(5) 0.0014(5)
N5 0.0120(6) 0.0125(6) 0.0136(6) 0.0042(5) 0.0010(5) 0.0027(5)
N6 0.0129(6) 0.0142(6) 0.0148(6) 0.0058(5) 0.0002(5) 0.0044(5)
N7 0.0111(6) 0.0141(6) 0.0137(6) 0.0016(5) 0.0012(5) 0.0007(5)
N8 0.0128(6) 0.0114(6) 0.0132(6) 0.0036(5) 0.0017(5) 0.0025(5)
N9 0.0142(6) 0.0094(6) 0.0170(6) 0.0036(5) 0.0021(5) 0.0032(5)
N10 0.0379(11) 0.0327(11) 0.0594(15) 0.0069(10) 0.0121(11) -0.0036(9)
C1 0.0143(7) 0.0187(8) 0.0143(7) 0.0043(6) 0.0011(6) 0.0031(6)
C2 0.0148(8) 0.0256(9) 0.0185(8) 0.0055(7) 0.0003(6) 0.0071(6)
C3 0.0118(7) 0.0280(9) 0.0208(8) 0.0038(7) 0.0027(6) 0.0069(6)
C4 0.0125(7) 0.0231(8) 0.0174(8) 0.0035(6) 0.0054(6) 0.0032(6)
C5 0.0105(6) 0.0130(7) 0.0125(7) 0.0010(5) 0.0010(5) 0.0006(5)
C6 0.0128(7) 0.0110(7) 0.0115(7) 0.0013(5) 0.0023(5) 0.0005(5)
C7 0.0170(7) 0.0174(8) 0.0144(7) 0.0043(6) 0.0056(6) 0.0006(6)
C8 0.0196(8) 0.0150(7) 0.0142(7) 0.0054(6) 0.0037(6) -0.0003(6)
C9 0.0198(8) 0.0158(8) 0.0191(8) 0.0044(6) 0.0034(7) 0.0004(6)
C10 0.0245(9) 0.0165(8) 0.0246(9) 0.0030(7) 0.0054(7) -0.0054(7)
C11 0.0179(8) 0.0198(8) 0.0239(9) -0.0017(7) 0.0048(7) -0.0050(6)
C12 0.0135(7) 0.0182(8) 0.0177(8) -0.0018(6) 0.0022(6) -0.0011(6)
C13 0.0113(7) 0.0144(7) 0.0135(7) 0.0003(5) 0.0035(6) 0.0009(5)
C14 0.0104(6) 0.0158(7) 0.0131(7) 0.0014(5) 0.0016(5) 0.0030(5)
C15 0.0138(7) 0.0210(8) 0.0176(8) 0.0043(6) -0.0048(6) 0.0032(6)
C16 0.0168(8) 0.0200(8) 0.0184(8) 0.0068(6) -0.0029(6) 0.0064(6)
C17 0.0141(7) 0.0183(8) 0.0153(7) 0.0030(6) 0.0002(6) 0.0027(6)
C18 0.0191(8) 0.0264(9) 0.0140(8) 0.0039(6) 0.0001(6) 0.0016(7)
C19 0.0219(8) 0.0269(9) 0.0125(7) -0.0023(6) 0.0013(6) 0.0009(7)
C20 0.0189(8) 0.0180(8) 0.0166(8) -0.0031(6) 0.0031(6) 0.0006(6)
C21 0.0097(6) 0.0147(7) 0.0144(7) -0.0001(6) 0.0017(6) -0.0008(5)
C22 0.0111(6) 0.0118(7) 0.0158(7) 0.0002(5) 0.0031(6) 0.0005(5)
C23 0.0198(8) 0.0110(7) 0.0228(8) -0.0001(6) 0.0044(7) 0.0014(6)
C24 0.0185(8) 0.0095(7) 0.0243(9) 0.0025(6) 0.0042(7) 0.0019(6)
C25 0.0140(7) 0.0142(7) 0.0165(7) -0.0017(6) -0.0011(6) 0.0015(6)
C26 0.0298(10) 0.0301(10) 0.0274(10) -0.0010(8) 0.0101(8) 0.0134(8)
C27 0.0128(7) 0.0189(8) 0.0156(7) 0.0019(6) 0.0028(6) -0.0012(6)
C28 0.0278(10) 0.0294(10) 0.0222(9) 0.0033(7) 0.0128(8) 0.0034(8)
C29 0.0240(10) 0.0176(9) 0.0611(16) 0.0003(9) 0.0173(10) -0.0013(8)
C30 0.0217(10) 0.0281(11) 0.0668(17) 0.0122(11) 0.0138(11) 0.0064(8)
B1 0.0116(7) 0.0139(8) 0.0175(8) 0.0111(6) 0.0010(6) 0.0025(6)

loop_
_atom_type_symbol
_atom_type_description
_atom_type_scat_dispersion_real
_atom_type_scat_dispersion_imag
_atom_type_scat_source
C C 0.0033 0.0016 'International Tables Vol C Tables 4.2.6.8 and 6.1.1.4'
H H 0.0000 0.0000 'International Tables Vol C Tables 4.2.6.8 and 6.1.1.4'
B B 0.0013 0.0007 'International Tables Vol C Tables 4.2.6.8 and 6.1.1.4'
N N 0.0061 0.0033 'International Tables Vol C Tables 4.2.6.8 and 6.1.1.4'
O O 0.0106 0.0060 'International Tables Vol C Tables 4.2.6.8 and 6.1.1.4'
Gd Gd -0.1653 3.9035 'International Tables Vol C Tables 4.2.6.8 and 6.1.1.4'

loop_
_geom_angle_atom_site_label_1
_geom_angle_atom_site_label_2
_geom_angle_atom_site_label_3
_geom_angle
O1 Gd1 O4 136.49(4)
O1 Gd1 O3 78.55(4)
O4 Gd1 O3 81.16(4)
O1 Gd1 N5 87.97(4)
O4 Gd1 N5 84.90(5)
O3 Gd1 N5 141.98(4)
O1 Gd1 N8 140.33(4)
O4 Gd1 N8 77.13(4)
O3 Gd1 N8 136.57(4)
N5 Gd1 N8 72.67(4)
O1 Gd1 N2 76.50(4)
O4 Gd1 N2 140.01(4)
O3 Gd1 N2 135.70(4)
N5 Gd1 N2 72.67(5)
N8 Gd1 N2 64.88(5)
O1 Gd1 N7 140.39(4)
O4 Gd1 N7 67.21(4)
O3 Gd1 N7 75.18(4)
N5 Gd1 N7 130.33(4)
N8 Gd1 N7 61.82(4)
N2 Gd1 N7 102.86(4)
O1 Gd1 N1 66.97(4)
O4 Gd1 N1 142.05(4)
O3 Gd1 N1 75.53(4)
N5 Gd1 N1 131.01(4)
N8 Gd1 N1 99.97(4)
N2 Gd1 N1 61.18(4)
N7 Gd1 N1 78.02(4)
O1 Gd1 N4 70.18(4)
O4 Gd1 N4 68.63(4)
O3 Gd1 N4 80.01(4)
N5 Gd1 N4 61.98(4)
N8 Gd1 N4 124.28(4)
N2 Gd1 N4 123.42(4)
N7 Gd1 N4 131.81(4)
N1 Gd1 N4 133.83(4)
C25 O1 Gd1 132.05(11)
Gd1 O3 H3B 105.6(17)
Gd1 O3 H3A 106.0(17)
H3B O3 H3A 114(2)
C27 O4 Gd1 130.11(11)
C1 N1 C5 117.23(14)
C1 N1 Gd1 123.30(11)
C5 N1 Gd1 117.71(10)
C6 N2 N3 106.74(13)
C6 N2 Gd1 124.59(10)
N3 N2 Gd1 128.49(10)
C8 N3 N2 110.09(14)
C8 N3 B1 129.93(14)
N2 N3 B1 119.02(13)
C9 N4 C13 116.92(15)
C9 N4 Gd1 125.04(11)
C13 N4 Gd1 118.04(10)
C14 N5 N6 106.37(13)
C14 N5 Gd1 125.17(11)
N6 N5 Gd1 128.40(10)
C16 N6 N5 109.90(14)
C16 N6 B1 128.96(14)
N5 N6 B1 121.06(13)
C17 N7 C21 117.28(15)
C17 N7 Gd1 122.94(11)
C21 N7 Gd1 117.98(10)
C22 N8 N9 106.69(13)
C22 N8 Gd1 124.67(10)
N9 N8 Gd1 128.60(10)
C24 N9 N8 109.75(14)
C24 N9 B1 129.56(14)
N8 N9 B1 119.89(13)
N1 C1 C2 123.90(16)
N1 C1 H1 118.1
C2 C1 H1 118.1
C1 C2 C3 118.25(16)
C1 C2 H2 120.9
C3 C2 H2 120.9
C4 C3 C2 119.07(16)
C4 C3 H3 120.5
C2 C3 H3 120.5
C3 C4 C5 118.98(16)
C3 C4 H4 120.5
C5 C4 H4 120.5
N1 C5 C4 122.55(15)
N1 C5 C6 115.64(14)
C4 C5 C6 121.74(15)
N2 C6 C7 110.44(14)
N2 C6 C5 117.57(14)
C7 C6 C5 131.62(15)
C8 C7 C6 104.38(15)
C8 C7 H7 127.8
C6 C7 H7 127.8
N3 C8 C7 108.34(14)
N3 C8 H8 125.8
C7 C8 H8 125.8
N4 C9 C10 123.67(17)
N4 C9 H9 118.2
C10 C9 H9 118.2
C11 C10 C9 118.62(17)
C11 C10 H10 120.7
C9 C10 H10 120.7
C12 C11 C10 119.04(17)
C12 C11 H11 120.5
C10 C11 H11 120.5
C11 C12 C13 118.58(17)
C11 C12 H12 120.7
C13 C12 H12 120.7
N4 C13 C12 123.14(16)
N4 C13 C14 115.56(14)
C12 C13 C14 121.29(15)
N5 C14 C15 110.40(15)
N5 C14 C13 119.17(14)
C15 C14 C13 130.43(15)
C16 C15 C14 104.42(15)
C16 C15 H15 127.8
C14 C15 H15 127.8
N6 C16 C15 108.91(15)
N6 C16 H16 125.5
C15 C16 H16 125.5
N7 C17 C18 123.94(16)
N7 C17 H17 118.0
C18 C17 H17 118.0
C19 C18 C17 118.25(17)
C19 C18 H18 120.9
C17 C18 H18 120.9
C20 C19 C18 118.86(17)
C20 C19 H19 120.6
C18 C19 H19 120.6
C19 C20 C21 119.20(17)
C19 C20 H20 120.4
C21 C20 H20 120.4
N7 C21 C20 122.45(16)
N7 C21 C22 116.00(14)
C20 C21 C22 121.54(15)
N8 C22 C23 110.38(15)
N8 C22 C21 117.78(14)
C23 C22 C21 131.74(16)
C24 C23 C22 104.48(15)
C24 C23 H23 127.8
C22 C23 H23 127.8
N9 C24 C23 108.68(15)
N9 C24 H24 125.7
C23 C24 H24 125.7
O2 C25 O1 125.17(17)
O2 C25 C26 118.11(16)
O1 C25 C26 116.70(16)
C25 C26 H26A 109.5
C25 C26 H26B 109.5
H26A C26 H26B 109.5
C25 C26 H26C 109.5
H26A C26 H26C 109.5
H26B C26 H26C 109.5
O5 C27 O4 124.78(16)
O5 C27 C28 117.56(16)
O4 C27 C28 117.63(16)
C27 C28 H28A 109.5
C27 C28 H28B 109.5
H28A C28 H28B 109.5
C27 C28 H28C 109.5
H28A C28 H28C 109.5
H28B C28 H28C 109.5
N10 C29 C30 179.5(3)
C29 C30 H30A 109.5
C29 C30 H30B 109.5
H30A C30 H30B 109.5
C29 C30 H30C 109.5
H30A C30 H30C 109.5
H30B C30 H30C 109.5
N9 B1 N6 110.24(13)
N9 B1 N3 106.68(13)
N6 B1 N3 107.66(14)
N9 B1 H1A 110.7
N6 B1 H1A 110.7
N3 B1 H1A 110.7

loop_
_geom_bond_atom_site_label_1
_geom_bond_atom_site_label_2
_geom_bond_distance
Gd1 O1 2.3699(12)
Gd1 O4 2.3746(12)
Gd1 O3 2.3817(12)
Gd1 N5 2.4943(14)
Gd1 N8 2.5260(14)
Gd1 N2 2.5299(14)
Gd1 N7 2.7046(14)
Gd1 N1 2.7149(14)
Gd1 N4 2.7369(14)
O1 C25 1.270(2)
O2 C25 1.254(2)
O3 H3B 0.840(16)
O3 H3A 0.841(16)
O4 C27 1.275(2)
O5 C27 1.253(2)
N1 C1 1.341(2)
N1 C5 1.358(2)
N2 C6 1.336(2)
N2 N3 1.3544(18)
N3 C8 1.354(2)
N3 B1 1.557(2)
N4 C9 1.344(2)
N4 C13 1.350(2)
N5 C14 1.343(2)
N5 N6 1.3652(18)
N6 C16 1.345(2)
N6 B1 1.544(2)
N7 C17 1.343(2)
N7 C21 1.354(2)
N8 C22 1.339(2)
N8 N9 1.3610(18)
N9 C24 1.355(2)
N9 B1 1.537(2)
N10 C29 1.139(4)
C1 C2 1.391(2)
C1 H1 0.9500
C2 C3 1.391(3)
C2 H2 0.9500
C3 C4 1.386(2)
C3 H3 0.9500
C4 C5 1.397(2)
C4 H4 0.9500
C5 C6 1.466(2)
C6 C7 1.408(2)
C7 C8 1.382(2)
C7 H7 0.9500
C8 H8 0.9500
C9 C10 1.394(3)
C9 H9 0.9500
C10 C11 1.386(3)
C10 H10 0.9500
C11 C12 1.384(3)
C11 H11 0.9500
C12 C13 1.402(2)
C12 H12 0.9500
C13 C14 1.463(2)
C14 C15 1.405(2)
C15 C16 1.381(3)
C15 H15 0.9500
C16 H16 0.9500
C17 C18 1.390(2)
C17 H17 0.9500
C18 C19 1.390(3)
C18 H18 0.9500
C19 C20 1.389(3)
C19 H19 0.9500
C20 C21 1.395(2)
C20 H20 0.9500
C21 C22 1.467(2)
C22 C23 1.409(2)
C23 C24 1.379(3)
C23 H23 0.9500
C24 H24 0.9500
C25 C26 1.513(3)
C26 H26A 0.9800
C26 H26B 0.9800
C26 H26C 0.9800
C27 C28 1.516(3)
C28 H28A 0.9800
C28 H28B 0.9800
C28 H28C 0.9800
C29 C30 1.450(4)
C30 H30A 0.9800
C30 H30B 0.9800
C30 H30C 0.9800
B1 H1A 1.0000

loop_
_geom_hbond_atom_site_label_D
_geom_hbond_atom_site_label_H
_geom_hbond_atom_site_label_A
_geom_hbond_distance_DH
_geom_hbond_distance_HA
_geom_hbond_distance_DA
_geom_hbond_angle_DHA
O3 H3A O2 0.841(16) 1.789(17) 2.6061(19) 163(2)
O3 H3B O5 0.840(16) 1.766(18) 2.5725(19) 160(2)

loop_
_geom_torsion_atom_site_label_1
_geom_torsion_atom_site_label_2
_geom_torsion_atom_site_label_3
_geom_torsion_atom_site_label_4
_geom_torsion
C6 N2 N3 C8 -1.32(18)
Gd1 N2 N3 C8 173.87(11)
C6 N2 N3 B1 168.56(14)
Gd1 N2 N3 B1 -16.3(2)
C14 N5 N6 C16 0.28(18)
Gd1 N5 N6 C16 -177.15(12)
C14 N5 N6 B1 177.22(15)
Gd1 N5 N6 B1 -0.2(2)
C22 N8 N9 C24 0.83(18)
Gd1 N8 N9 C24 178.58(11)
C22 N8 N9 B1 -169.85(14)
Gd1 N8 N9 B1 7.9(2)
C5 N1 C1 C2 -1.1(3)
Gd1 N1 C1 C2 -165.68(14)
N1 C1 C2 C3 0.1(3)
C1 C2 C3 C4 0.9(3)
C2 C3 C4 C5 -0.9(3)
C1 N1 C5 C4 1.1(2)
Gd1 N1 C5 C4 166.55(13)
C1 N1 C5 C6 178.18(14)
Gd1 N1 C5 C6 -16.36(18)
C3 C4 C5 N1 -0.1(3)
C3 C4 C5 C6 -177.03(16)
N3 N2 C6 C7 1.45(18)
Gd1 N2 C6 C7 -173.97(11)
N3 N2 C6 C5 -172.29(13)
Gd1 N2 C6 C5 12.3(2)
N1 C5 C6 N2 4.0(2)
C4 C5 C6 N2 -178.92(15)
N1 C5 C6 C7 -168.18(17)
C4 C5 C6 C7 8.9(3)
N2 C6 C7 C8 -1.03(19)
C5 C6 C7 C8 171.54(17)
N2 N3 C8 C7 0.68(19)
B1 N3 C8 C7 -167.76(16)
C6 C7 C8 N3 0.20(19)
C13 N4 C9 C10 0.0(3)
Gd1 N4 C9 C10 -179.39(14)
N4 C9 C10 C11 -1.2(3)
C9 C10 C11 C12 0.8(3)
C10 C11 C12 C13 0.6(3)
C9 N4 C13 C12 1.5(2)
Gd1 N4 C13 C12 -179.04(12)
C9 N4 C13 C14 -177.33(15)
Gd1 N4 C13 C14 2.14(18)
C11 C12 C13 N4 -1.8(3)
C11 C12 C13 C14 176.92(16)
N6 N5 C14 C15 0.08(19)
Gd1 N5 C14 C15 177.61(11)
N6 N5 C14 C13 -179.92(14)
Gd1 N5 C14 C13 -2.4(2)
N4 C13 C14 N5 -0.1(2)
C12 C13 C14 N5 -178.93(15)
N4 C13 C14 C15 179.90(17)
C12 C13 C14 C15 1.1(3)
N5 C14 C15 C16 -0.4(2)
C13 C14 C15 C16 179.62(17)
N5 N6 C16 C15 -0.5(2)
B1 N6 C16 C15 -177.17(17)
C14 C15 C16 N6 0.6(2)
C21 N7 C17 C18 -0.4(2)
Gd1 N7 C17 C18 163.94(13)
N7 C17 C18 C19 1.0(3)
C17 C18 C19 C20 -0.3(3)
C18 C19 C20 C21 -0.9(3)
C17 N7 C21 C20 -0.9(2)
Gd1 N7 C21 C20 -166.06(12)
C17 N7 C21 C22 180.00(14)
Gd1 N7 C21 C22 14.85(18)
C19 C20 C21 N7 1.6(3)
C19 C20 C21 C22 -179.39(16)
N9 N8 C22 C23 -1.59(18)
Gd1 N8 C22 C23 -179.44(11)
N9 N8 C22 C21 175.14(14)
Gd1 N8 C22 C21 -2.7(2)
N7 C21 C22 N8 -8.6(2)
C20 C21 C22 N8 172.25(15)
N7 C21 C22 C23 167.24(17)
C20 C21 C22 C23 -11.9(3)
N8 C22 C23 C24 1.7(2)
C21 C22 C23 C24 -174.41(17)
N8 N9 C24 C23 0.2(2)
B1 N9 C24 C23 169.76(16)
C22 C23 C24 N9 -1.2(2)
Gd1 O1 C25 O2 -33.1(3)
Gd1 O1 C25 C26 145.46(14)
Gd1 O4 C27 O5 22.5(3)
Gd1 O4 C27 C28 -155.33(12)
C24 N9 B1 N6 130.41(17)
N8 N9 B1 N6 -60.98(18)
C24 N9 B1 N3 -112.98(18)
N8 N9 B1 N3 55.63(18)
C16 N6 B1 N9 -126.36(18)
N5 N6 B1 N9 57.34(19)
C16 N6 B1 N3 117.65(18)
N5 N6 B1 N3 -58.66(19)
C8 N3 B1 N9 116.48(18)
N2 N3 B1 N9 -51.09(18)
C8 N3 B1 N6 -125.20(18)
N2 N3 B1 N6 67.23(18)
